data_7157776
loop_
_publ_author_name
'Thaima, Thanphat'
'Yazici, Arife'
'Auranwiwat, Chiramet'
'Willis, Anthony C.'
'Wille, Uta'
'Limtharakul, Thunwadee'
'Pyne, Stephen G.'

_publ_section_title
;
 Synthesis of spirocyclic heterocycles from \a,\b-unsaturated
 <i>N</i>-acyliminium ions.
;
_journal_issue 1
_journal_name_full 'Organic &amp; biomolecular chemistry'
_journal_page_first 259
_journal_page_last 272
_journal_paper_doi 10.1039/d0ob02075c
_journal_volume 19
_journal_year 2021
_chemical_absolute_configuration syn
_chemical_compound_source ' from U of Wollongong '
_chemical_formula_moiety 'C28 H26 N2 O2'
_chemical_formula_sum 'C28 H26 N2 O2'
_chemical_formula_weight 422.53
_space_group_IT_number 4
_space_group_name_Hall 'P 2yb'
_space_group_name_H-M_alt 'P 1 21 1'
_symmetry_cell_setting monoclinic
_symmetry_space_group_name_Hall 'P 2yb'
_symmetry_space_group_name_H-M 'P 1 21 1'
_atom_sites_solution_hydrogens difmap
_atom_sites_solution_primary direct
_audit_creation_date 19-01-18
_audit_creation_method CRYSTALS_ver_14.40
_audit_update_record
;
2020-06-18 deposited with the CCDC.	2020-11-11 downloaded from the CCDC.
;
_cell_angle_alpha 90
_cell_angle_beta 92.849(3)
_cell_angle_gamma 90
_cell_formula_units_Z 2
_cell_length_a 10.6602(5)
_cell_length_b 8.6837(3)
_cell_length_c 12.1854(5)
_cell_measurement_reflns_used 6066
_cell_measurement_temperature 150
_cell_measurement_theta_max 26
_cell_measurement_theta_min 4
_cell_volume 1126.61(8)
_computing_cell_refinement 'CrysAlisPro 1.171.39.46 (Rigaku OD, 2018)'
_computing_data_collection 'CrysAlisPro 1.171.39.46 (Rigaku OD, 2018)'
_computing_data_reduction 'CrysAlisPro 1.171.39.46 (Rigaku OD, 2018)'
_computing_molecular_graphics 'PLATON (Spek, 2008)'
_computing_publication_material 'CRYSTALS (Betteridge et al., 2003)'
_computing_structure_refinement 'CRYSTALS (Betteridge et al., 2003)'
_computing_structure_solution 'SIR92 (Altomare et al., 1994)'
_diffrn_ambient_environment N~2~
_diffrn_ambient_temperature 150
_diffrn_detector 'CCD plate'
_diffrn_detector_type EosS2
_diffrn_measured_fraction_theta_full 0.997
_diffrn_measured_fraction_theta_max 0.997
_diffrn_measurement_device 'four-circle diffractometer'
_diffrn_measurement_device_type 'SuperNova, Dual, Cu at home/near, EosS2'
_diffrn_measurement_method '\w scans'
_diffrn_radiation_monochromator mirror
_diffrn_radiation_probe x-ray
_diffrn_radiation_source 'SuperMova (Mo) X-ray Source'
_diffrn_radiation_type 'Mo K\a'
_diffrn_radiation_wavelength 0.71073
_diffrn_reflns_av_R_equivalents 0.047
_diffrn_reflns_av_sigmaI/netI 0.0621
_diffrn_reflns_limit_h_max 13
_diffrn_reflns_limit_h_min -13
_diffrn_reflns_limit_k_max 10
_diffrn_reflns_limit_k_min -10
_diffrn_reflns_limit_l_max 15
_diffrn_reflns_limit_l_min -15
_diffrn_reflns_number 18376
_diffrn_reflns_theta_full 26.364
_diffrn_reflns_theta_max 26.364
_diffrn_reflns_theta_min 3.413
_diffrn_source 'micro-focus sealed X-ray tube'
_diffrn_standards_number 0
_exptl_absorpt_coefficient_mu 0.079
_exptl_absorpt_correction_T_max 0.99
_exptl_absorpt_correction_T_min 0.90
_exptl_absorpt_correction_type multi-scan
_exptl_absorpt_process_details
;
CrysAlisPro 1.171.39.46 (Rigaku Oxford Diffraction, 2018)
Empirical absorption correction using spherical harmonics,
 implemented in SCALE3 ABSPACK scaling algorithm.
;
_exptl_crystal_colour colourless
_exptl_crystal_density_diffrn 1.245
_exptl_crystal_density_method 'not measured'
_exptl_crystal_description block
_exptl_crystal_F_000 448
_exptl_crystal_size_max 0.287
_exptl_crystal_size_mid 0.171
_exptl_crystal_size_min 0.067
_refine_diff_density_max 0.23
_refine_diff_density_min -0.25
_refine_ls_abs_structure_details
;
The enantiomer has been assigned by reference to an unchanging chiral
centre in the synthetic procedure.
;
_refine_ls_extinction_method None
_refine_ls_goodness_of_fit_ref 1.0171
_refine_ls_hydrogen_treatment mixed
_refine_ls_matrix_type full
_refine_ls_number_parameters 292
_refine_ls_number_reflns 2456
_refine_ls_number_restraints 1
_refine_ls_R_factor_all 0.0461
_refine_ls_R_factor_gt 0.0418
_refine_ls_shift/su_max 0.0006592
_refine_ls_shift/su_mean 0.0000640
_refine_ls_structure_factor_coef Fsqd
_refine_ls_weighting_details
;
 Method= Modified Sheldrick 
 w=1/[\s^2^(F^2^) + ( 0.03P)^2^ + 0.53P] 
 ,where P=(max(Fo^2^,0) + 2Fc^2^)/3 
;
_refine_ls_weighting_scheme calc
_refine_ls_wR_factor_all 0.0960
_refine_ls_wR_factor_gt 0.0935
_refine_ls_wR_factor_ref 0.0960
_reflns_limit_h_max 13
_reflns_limit_h_min -13
_reflns_limit_k_max 10
_reflns_limit_k_min 0
_reflns_limit_l_max 15
_reflns_limit_l_min 0
_reflns_number_gt 2268
_reflns_number_total 2456
_reflns_threshold_expression I>2.0\s(I)
_oxford_diffrn_Wilson_B_factor 2.52
_oxford_diffrn_Wilson_scale 0.03
_oxford_refine_ls_r_factor_ref 0.0461
_oxford_refine_ls_scale 5.98(14)
_oxford_reflns_number_all 2456
_oxford_reflns_threshold_expression_ref I>-10.0\s(I)
_oxford_structure_analysis_title 'Z:\pyn1901SNQM\Tony_pyn1901SNQM_ At 11:45 on'
_cod_data_source_file d0ob02075c2.cif
_cod_data_source_block pyn1901SNQM
_cod_depositor_comments 'Adding full bibliography for 7157774--7157779.cif.'
_cod_original_sg_symbol_H-M 'P 1 21 1 '
_cod_database_code 7157776
_oxdiff_exptl_absorpt_empirical_details
;
Empirical correction (ABSPACK) includes:
- Absorption correction using spherical harmonics
- Frame scaling
;

loop_
_symmetry_equiv_pos_as_xyz
x,y,z
-x,y+1/2,-z

loop_
_atom_site_label
_atom_site_type_symbol
_atom_site_fract_x
_atom_site_fract_y
_atom_site_fract_z
_atom_site_U_iso_or_equiv
_atom_site_occupancy
_atom_site_adp_type
_atom_site_refinement_flags_posn
_atom_site_refinement_flags_adp
_atom_site_refinement_flags_occupancy
_atom_site_disorder_assembly
_atom_site_disorder_group
_atom_site_attached_hydrogens
O1 O 0.5146(2) 0.6183(3) 0.40833(17) 0.0485 1.0000 Uani . . . . . .
O2 O 0.36632(18) 0.5911(2) 0.76838(16) 0.0352 1.0000 Uani . . . . . .
N1 N 0.60793(19) 0.5528(3) 0.57466(17) 0.0270 1.0000 Uani . . . . . .
N2 N 0.6583(2) 0.2665(3) 0.73504(19) 0.0249 1.0000 Uani . . . . . .
C1 C 0.5108(3) 0.5998(4) 0.5084(3) 0.0337 1.0000 Uani . . . . . .
C2 C 0.3991(3) 0.6236(4) 0.5772(2) 0.0355 1.0000 Uani . . . . . .
C3 C 0.4334(2) 0.5315(3) 0.6808(2) 0.0273 1.0000 Uani . . . . . .
C4 C 0.5799(2) 0.5476(3) 0.6922(2) 0.0247 1.0000 Uani . . . . . .
C5 C 0.7315(3) 0.5169(3) 0.5345(2) 0.0310 1.0000 Uani . . . . . .
C6 C 0.8318(3) 0.6316(4) 0.5679(2) 0.0342 1.0000 Uani . . . . . .
C7 C 0.9325(3) 0.5904(5) 0.6383(3) 0.0454 1.0000 Uani . . . . . .
C8 C 1.0249(3) 0.6999(6) 0.6666(3) 0.0626 1.0000 Uani . . . . . .
C9 C 1.0164(4) 0.8462(6) 0.6275(4) 0.0692 1.0000 Uani . . . . . .
C10 C 0.9165(4) 0.8881(5) 0.5593(4) 0.0721 1.0000 Uani . . . . . .
C11 C 0.8258(3) 0.7817(5) 0.5286(3) 0.0565 1.0000 Uani . . . . . .
C12 C 0.3805(3) 0.5069(4) 0.8705(2) 0.0360 1.0000 Uani . . . . . .
C13 C 0.3408(3) 0.3406(4) 0.8593(2) 0.0373 1.0000 Uani . . . . . .
C14 C 0.2191(3) 0.3031(5) 0.8241(3) 0.0487 1.0000 Uani . . . . . .
C15 C 0.1844(4) 0.1493(5) 0.8109(3) 0.0633 1.0000 Uani . . . . . .
C16 C 0.2720(5) 0.0349(5) 0.8324(3) 0.0654 1.0000 Uani . . . . . .
C17 C 0.3916(4) 0.0699(5) 0.8703(3) 0.0582 1.0000 Uani . . . . . .
C18 C 0.4252(4) 0.2228(4) 0.8842(3) 0.0458 1.0000 Uani . . . . . .
C19 C 0.6257(3) 0.6913(3) 0.7596(2) 0.0286 1.0000 Uani . . . . . .
C20 C 0.7283(3) 0.6413(3) 0.8489(2) 0.0278 1.0000 Uani . . . . . .
C21 C 0.7282(3) 0.4697(3) 0.8361(2) 0.0228 1.0000 Uani . . . . . .
C22 C 0.6506(2) 0.4220(3) 0.7519(2) 0.0227 1.0000 Uani . . . . . .
C23 C 0.7883(2) 0.3346(3) 0.8814(2) 0.0228 1.0000 Uani . . . . . .
C24 C 0.8740(2) 0.3028(3) 0.9697(2) 0.0268 1.0000 Uani . . . . . .
C25 C 0.9092(2) 0.1531(3) 0.9911(2) 0.0302 1.0000 Uani . . . . . .
C26 C 0.8612(2) 0.0319(3) 0.9258(2) 0.0303 1.0000 Uani . . . . . .
C27 C 0.7776(2) 0.0586(3) 0.8374(2) 0.0282 1.0000 Uani . . . . . .
C28 C 0.7414(2) 0.2098(3) 0.8162(2) 0.0237 1.0000 Uani . . . . . .
H1 H 0.609(3) 0.215(4) 0.693(2) 0.0303 1.0000 Uiso . . . . . .
H21 H 0.3891 0.7317 0.5981 0.0428 1.0000 Uiso R . . . . .
H22 H 0.3240 0.5873 0.5395 0.0426 1.0000 Uiso R . . . . .
H31 H 0.4133 0.4221 0.6673 0.0318 1.0000 Uiso R . . . . .
H51 H 0.7553 0.4154 0.5609 0.0370 1.0000 Uiso R . . . . .
H52 H 0.7222 0.5129 0.4552 0.0374 1.0000 Uiso R . . . . .
H71 H 0.9365 0.4909 0.6669 0.0537 1.0000 Uiso R . . . . .
H81 H 1.0926 0.6722 0.7138 0.0751 1.0000 Uiso R . . . . .
H91 H 1.0783 0.9183 0.6474 0.0828 1.0000 Uiso R . . . . .
H101 H 0.9105 0.9880 0.5337 0.0862 1.0000 Uiso R . . . . .
H111 H 0.7578 0.8101 0.4803 0.0686 1.0000 Uiso R . . . . .
H121 H 0.3272 0.5559 0.9221 0.0422 1.0000 Uiso R . . . . .
H122 H 0.4683 0.5128 0.8983 0.0432 1.0000 Uiso R . . . . .
H141 H 0.1592 0.3805 0.8070 0.0576 1.0000 Uiso R . . . . .
H151 H 0.1027 0.1234 0.7863 0.0757 1.0000 Uiso R . . . . .
H161 H 0.2485 -0.0676 0.8212 0.0783 1.0000 Uiso R . . . . .
H171 H 0.4492 -0.0110 0.8857 0.0706 1.0000 Uiso R . . . . .
H181 H 0.5096 0.2474 0.9114 0.0544 1.0000 Uiso R . . . . .
H191 H 0.5560 0.7377 0.7927 0.0336 1.0000 Uiso R . . . . .
H192 H 0.6596 0.7643 0.7096 0.0345 1.0000 Uiso R . . . . .
H201 H 0.7087 0.6743 0.9222 0.0337 1.0000 Uiso R . . . . .
H202 H 0.8086 0.6826 0.8317 0.0328 1.0000 Uiso R . . . . .
H241 H 0.9061 0.3833 1.0140 0.0312 1.0000 Uiso R . . . . .
H251 H 0.9655 0.1326 1.0522 0.0358 1.0000 Uiso R . . . . .
H261 H 0.8845 -0.0708 0.9429 0.0360 1.0000 Uiso R . . . . .
H271 H 0.7456 -0.0223 0.7936 0.0338 1.0000 Uiso R . . . . .

loop_
_atom_site_aniso_label
_atom_site_aniso_U_11
_atom_site_aniso_U_22
_atom_site_aniso_U_33
_atom_site_aniso_U_23
_atom_site_aniso_U_13
_atom_site_aniso_U_12
O1 0.0461(13) 0.0660(17) 0.0322(11) 0.0198(12) -0.0077(9) 0.0101(12)
O2 0.0321(11) 0.0337(12) 0.0401(11) -0.0001(9) 0.0046(8) 0.0043(9)
N1 0.0264(11) 0.0282(12) 0.0258(11) 0.0050(10) -0.0029(9) -0.0008(10)
N2 0.0274(12) 0.0207(11) 0.0258(12) -0.0022(9) -0.0077(9) -0.0013(9)
C1 0.0329(15) 0.0295(15) 0.0379(16) 0.0089(13) -0.0061(11) 0.0013(12)
C2 0.0284(14) 0.0371(17) 0.0399(16) 0.0085(14) -0.0083(12) 0.0038(13)
C3 0.0252(13) 0.0238(14) 0.0326(14) 0.0012(12) -0.0016(11) 0.0007(11)
C4 0.0290(13) 0.0198(13) 0.0250(13) 0.0032(11) -0.0015(10) 0.0007(12)
C5 0.0311(14) 0.0351(17) 0.0264(14) 0.0026(12) -0.0017(11) 0.0024(12)
C6 0.0296(15) 0.0427(18) 0.0308(15) 0.0016(14) 0.0069(12) -0.0016(14)
C7 0.0384(17) 0.062(2) 0.0353(16) 0.0023(16) -0.0032(13) -0.0068(16)
C8 0.041(2) 0.102(4) 0.044(2) -0.005(2) -0.0029(16) -0.020(2)
C9 0.055(2) 0.081(3) 0.074(3) -0.022(3) 0.024(2) -0.037(2)
C10 0.061(3) 0.050(3) 0.107(4) 0.007(2) 0.027(3) -0.021(2)
C11 0.043(2) 0.051(2) 0.076(3) 0.022(2) 0.0052(18) -0.0067(18)
C12 0.0329(16) 0.040(2) 0.0352(16) 0.0002(14) 0.0065(12) -0.0038(13)
C13 0.0403(16) 0.0424(18) 0.0302(15) 0.0013(14) 0.0113(13) -0.0062(15)
C14 0.047(2) 0.052(2) 0.0473(19) 0.0016(17) 0.0077(15) -0.0087(17)
C15 0.064(2) 0.069(3) 0.058(2) -0.005(2) 0.0127(19) -0.031(2)
C16 0.105(4) 0.040(2) 0.054(2) 0.001(2) 0.029(2) -0.018(2)
C17 0.084(3) 0.045(2) 0.049(2) 0.0095(17) 0.025(2) 0.003(2)
C18 0.056(2) 0.048(2) 0.0340(18) 0.0101(15) 0.0124(15) 0.0026(18)
C19 0.0299(14) 0.0207(14) 0.0348(15) 0.0014(12) -0.0025(12) 0.0000(11)
C20 0.0343(15) 0.0208(14) 0.0277(14) -0.0040(12) -0.0024(11) -0.0003(12)
C21 0.0243(14) 0.0220(13) 0.0220(13) -0.0005(10) -0.0002(10) -0.0012(10)
C22 0.0254(14) 0.0194(13) 0.0229(13) 0.0006(11) -0.0026(10) -0.0011(11)
C23 0.0224(12) 0.0218(13) 0.0240(13) -0.0011(11) -0.0018(10) -0.0012(11)
C24 0.0222(13) 0.0292(16) 0.0283(14) -0.0035(12) -0.0045(10) -0.0024(11)
C25 0.0262(13) 0.0339(16) 0.0297(14) 0.0029(12) -0.0075(11) 0.0009(12)
C26 0.0285(13) 0.0206(14) 0.0413(16) 0.0050(13) -0.0042(12) 0.0041(12)
C27 0.0297(14) 0.0206(14) 0.0336(15) -0.0032(12) -0.0045(11) 0.0003(12)
C28 0.0207(13) 0.0228(13) 0.0272(14) -0.0005(11) -0.0039(10) -0.0012(11)

loop_
_atom_type_symbol
_atom_type_scat_dispersion_real
_atom_type_scat_dispersion_imag
_atom_type_scat_Cromer_Mann_a1
_atom_type_scat_Cromer_Mann_b1
_atom_type_scat_Cromer_Mann_a2
_atom_type_scat_Cromer_Mann_b2
_atom_type_scat_Cromer_Mann_a3
_atom_type_scat_Cromer_Mann_b3
_atom_type_scat_Cromer_Mann_a4
_atom_type_scat_Cromer_Mann_b4
_atom_type_scat_Cromer_Mann_c
_atom_type_scat_source
C 0.0033 0.0016 2.3100 20.8439 1.0200 10.2075 1.5886 0.5687 0.8650 51.6512 0.2156 'International Tables Vol C 4.2.6.8 and 6.1.1.4'
H 0.0000 0.0000 0.4930 10.5109 0.3229 26.1257 0.1402 3.1424 0.0408 57.7998 0.0030 'International Tables Vol C 4.2.6.8 and 6.1.1.4'
N 0.0061 0.0033 12.2126 0.0057 3.1322 9.8933 2.0125 28.9975 1.1663 0.5826 -11.5290 'International Tables Vol C 4.2.6.8 and 6.1.1.4'
O 0.0106 0.0060 3.0485 13.2771 2.2868 5.7011 1.5463 0.3239 0.8670 32.9089 0.2508 'International Tables Vol C 4.2.6.8 and 6.1.1.4'

loop_
_geom_angle_atom_site_label_1
_geom_angle_site_symmetry_1
_geom_angle_atom_site_label_2
_geom_angle_site_symmetry_2
_geom_angle_atom_site_label_3
_geom_angle_site_symmetry_3
_geom_angle
_geom_angle_publ_flag
C3 . O2 . C12 . 115.5(2) yes
C1 . N1 . C4 . 113.9(2) yes
C1 . N1 . C5 . 122.9(2) yes
C4 . N1 . C5 . 123.1(2) yes
C22 . N2 . C28 . 106.5(2) yes
C22 . N2 . H1 . 125(2) no
C28 . N2 . H1 . 127(2) no
N1 . C1 . O1 . 124.9(3) yes
N1 . C1 . C2 . 108.4(2) yes
O1 . C1 . C2 . 126.8(3) yes
C1 . C2 . C3 . 103.0(2) yes
C1 . C2 . H21 . 112.1 no
C3 . C2 . H21 . 108.1 no
C1 . C2 . H22 . 110.8 no
C3 . C2 . H22 . 112.6 no
H21 . C2 . H22 . 110.0 no
C2 . C3 . O2 . 108.9(2) yes
C2 . C3 . C4 . 102.9(2) yes
O2 . C3 . C4 . 116.1(2) yes
C2 . C3 . H31 . 109.0 no
O2 . C3 . H31 . 111.4 no
C4 . C3 . H31 . 108.0 no
C3 . C4 . N1 . 99.51(19) yes
C3 . C4 . C19 . 113.7(2) yes
N1 . C4 . C19 . 114.4(2) yes
C3 . C4 . C22 . 117.0(2) yes
N1 . C4 . C22 . 111.9(2) yes
C19 . C4 . C22 . 101.01(19) yes
N1 . C5 . C6 . 114.1(2) yes
N1 . C5 . H51 . 108.0 no
C6 . C5 . H51 . 110.0 no
N1 . C5 . H52 . 107.0 no
C6 . C5 . H52 . 109.3 no
H51 . C5 . H52 . 108.2 no
C5 . C6 . C7 . 121.0(3) yes
C5 . C6 . C11 . 120.6(3) yes
C7 . C6 . C11 . 118.4(3) yes
C6 . C7 . C8 . 119.4(4) yes
C6 . C7 . H71 . 119.3 no
C8 . C7 . H71 . 121.3 no
C7 . C8 . C9 . 121.0(4) yes
C7 . C8 . H81 . 119.3 no
C9 . C8 . H81 . 119.7 no
C8 . C9 . C10 . 119.9(4) yes
C8 . C9 . H91 . 120.1 no
C10 . C9 . H91 . 120.0 no
C9 . C10 . C11 . 120.2(4) yes
C9 . C10 . H101 . 119.6 no
C11 . C10 . H101 . 120.2 no
C6 . C11 . C10 . 121.1(4) yes
C6 . C11 . H111 . 118.8 no
C10 . C11 . H111 . 120.1 no
O2 . C12 . C13 . 112.9(2) yes
O2 . C12 . H121 . 107.3 no
C13 . C12 . H121 . 108.0 no
O2 . C12 . H122 . 109.1 no
C13 . C12 . H122 . 109.9 no
H121 . C12 . H122 . 109.6 no
C12 . C13 . C14 . 120.5(3) yes
C12 . C13 . C18 . 120.7(3) yes
C14 . C13 . C18 . 118.9(3) yes
C13 . C14 . C15 . 120.0(4) yes
C13 . C14 . H141 . 121.0 no
C15 . C14 . H141 . 119.0 no
C14 . C15 . C16 . 119.7(4) yes
C14 . C15 . H151 . 120.4 no
C16 . C15 . H151 . 119.9 no
C15 . C16 . C17 . 121.0(4) yes
C15 . C16 . H161 . 119.0 no
C17 . C16 . H161 . 120.0 no
C16 . C17 . C18 . 119.0(4) yes
C16 . C17 . H171 . 119.2 no
C18 . C17 . H171 . 121.8 no
C13 . C18 . C17 . 121.4(4) yes
C13 . C18 . H181 . 119.7 no
C17 . C18 . H181 . 119.0 no
C4 . C19 . C20 . 109.5(2) yes
C4 . C19 . H191 . 109.3 no
C20 . C19 . H191 . 110.9 no
C4 . C19 . H192 . 108.1 no
C20 . C19 . H192 . 110.6 no
H191 . C19 . H192 . 108.3 no
C19 . C20 . C21 . 101.9(2) yes
C19 . C20 . H201 . 112.5 no
C21 . C20 . H201 . 113.0 no
C19 . C20 . H202 . 110.1 no
C21 . C20 . H202 . 110.2 no
H201 . C20 . H202 . 109.0 no
C20 . C21 . C22 . 112.5(2) yes
C20 . C21 . C23 . 140.9(3) yes
C22 . C21 . C23 . 106.6(2) yes
C4 . C22 . N2 . 132.8(2) yes
C4 . C22 . C21 . 114.9(2) yes
N2 . C22 . C21 . 112.2(2) yes
C21 . C23 . C24 . 135.8(3) yes
C21 . C23 . C28 . 105.7(2) yes
C24 . C23 . C28 . 118.5(3) yes
C23 . C24 . C25 . 119.5(3) yes
C23 . C24 . H241 . 120.0 no
C25 . C24 . H241 . 120.5 no
C24 . C25 . C26 . 120.9(2) yes
C24 . C25 . H251 . 118.8 no
C26 . C25 . H251 . 120.2 no
C25 . C26 . C27 . 121.3(3) yes
C25 . C26 . H261 . 119.9 no
C27 . C26 . H261 . 118.8 no
C26 . C27 . C28 . 117.8(3) yes
C26 . C27 . H271 . 121.3 no
C28 . C27 . H271 . 120.9 no
C23 . C28 . C27 . 122.0(2) yes
C23 . C28 . N2 . 108.9(2) yes
C27 . C28 . N2 . 129.1(2) yes

loop_
_geom_bond_atom_site_label_1
_geom_bond_site_symmetry_1
_geom_bond_atom_site_label_2
_geom_bond_site_symmetry_2
_geom_bond_distance
_geom_bond_publ_flag
O1 . C1 . 1.233(4) yes
O2 . C3 . 1.412(3) yes
O2 . C12 . 1.445(4) yes
N1 . C1 . 1.344(3) yes
N1 . C4 . 1.478(3) yes
N1 . C5 . 1.462(3) yes
N2 . C22 . 1.369(3) yes
N2 . C28 . 1.385(3) yes
N2 . H1 . 0.84(3) no
C1 . C2 . 1.504(4) yes
C2 . C3 . 1.524(4) yes
C2 . H21 . 0.979 no
C2 . H22 . 0.956 no
C3 . C4 . 1.568(3) yes
C3 . H31 . 0.986 no
C4 . C19 . 1.559(4) yes
C4 . C22 . 1.495(4) yes
C5 . C6 . 1.503(4) yes
C5 . H51 . 0.968 no
C5 . H52 . 0.966 no
C6 . C7 . 1.388(4) yes
C6 . C11 . 1.389(5) yes
C7 . C8 . 1.400(5) yes
C7 . H71 . 0.931 no
C8 . C9 . 1.358(7) yes
C8 . H81 . 0.932 no
C9 . C10 . 1.367(6) yes
C9 . H91 . 0.933 no
C10 . C11 . 1.375(5) yes
C10 . H101 . 0.923 no
C11 . H111 . 0.944 no
C12 . C13 . 1.510(5) yes
C12 . H121 . 0.967 no
C12 . H122 . 0.980 no
C13 . C14 . 1.385(5) yes
C13 . C18 . 1.385(5) yes
C14 . C15 . 1.393(6) yes
C14 . H141 . 0.942 no
C15 . C16 . 1.380(6) yes
C15 . H151 . 0.934 no
C16 . C17 . 1.369(6) yes
C16 . H161 . 0.932 no
C17 . C18 . 1.384(6) yes
C17 . H171 . 0.945 no
C18 . H181 . 0.968 no
C19 . C20 . 1.566(4) yes
C19 . H191 . 0.953 no
C19 . H192 . 0.962 no
C20 . C21 . 1.498(4) yes
C20 . H201 . 0.971 no
C20 . H202 . 0.960 no
C21 . C22 . 1.351(4) yes
C21 . C23 . 1.435(4) yes
C23 . C24 . 1.403(4) yes
C23 . C28 . 1.420(4) yes
C24 . C25 . 1.374(4) yes
C24 . H241 . 0.938 no
C25 . C26 . 1.401(4) yes
C25 . H251 . 0.950 no
C26 . C27 . 1.383(4) yes
C26 . H261 . 0.946 no
C27 . C28 . 1.389(4) yes
C27 . H271 . 0.936 no

loop_
_geom_contact_atom_site_label_1
_geom_contact_atom_site_label_2
_geom_contact_distance
_geom_contact_site_symmetry_1
_geom_contact_site_symmetry_2
_geom_contact_publ_flag
O1 N2 2.790(3) . 2_656 no
N1 N2 3.191(3) . . no
N2 C5 3.391(4) . . no
N2 C18 3.174(5) . . no
C3 C14 3.549(4) . . no
C6 C22 3.536(4) . . no
C6 C19 3.326(4) . . no
C7 C20 3.475(4) . . no
C7 C21 3.489(5) . . no
C7 C10 3.444(6) . 2_746 no
C12 C19 3.402(4) . . no
C12 C22 3.367(4) . . no
C16 C24 3.560(5) . 2_647 no
C18 C22 3.428(5) . . no
C18 C28 3.513(5) . . no

loop_
_geom_hbond_atom_site_label_D
_geom_hbond_site_symmetry_D
_geom_hbond_atom_site_label_H
_geom_hbond_site_symmetry_H
_geom_hbond_atom_site_label_A
_geom_hbond_site_symmetry_A
_geom_hbond_angle_DHA
_geom_hbond_distance_DH
_geom_hbond_distance_HA
_geom_hbond_distance_DA
_geom_hbond_publ_flag
N2 . H1 . O1 2_646 173(3) 0.84(3) 1.95(3) 2.790(5) yes

loop_
_geom_torsion_atom_site_label_1
_geom_torsion_atom_site_label_2
_geom_torsion_atom_site_label_3
_geom_torsion_atom_site_label_4
_geom_torsion
_geom_torsion_site_symmetry_1
_geom_torsion_site_symmetry_2
_geom_torsion_site_symmetry_3
_geom_torsion_site_symmetry_4
_geom_torsion_publ_flag
C12 O2 C3 C2 174.8(2) . . . . no
C12 O2 C3 C4 -69.7(3) . . . . no
C3 O2 C12 C13 -58.3(3) . . . . no
C4 N1 C1 O1 177.1(3) . . . . no
C4 N1 C1 C2 -3.4(4) . . . . no
C5 N1 C1 O1 -0.3(5) . . . . no
C5 N1 C1 C2 179.2(3) . . . . no
C1 N1 C4 C3 23.5(3) . . . . no
C1 N1 C4 C19 -98.2(3) . . . . no
C1 N1 C4 C22 147.8(3) . . . . no
C5 N1 C4 C3 -159.2(2) . . . . no
C5 N1 C4 C19 79.2(3) . . . . no
C5 N1 C4 C22 -34.8(3) . . . . no
C1 N1 C5 C6 109.5(3) . . . . no
C4 N1 C5 C6 -67.7(3) . . . . no
C28 N2 C22 C4 178.7(2) . . . . no
C28 N2 C22 C21 2.8(3) . . . . no
C22 N2 C28 C23 -2.0(3) . . . . no
C22 N2 C28 C27 177.4(2) . . . . no
O1 C1 C2 C3 160.4(3) . . . . no
N1 C1 C2 C3 -19.1(3) . . . . no
C1 C2 C3 O2 156.2(2) . . . . no
C1 C2 C3 C4 32.4(3) . . . . no
O2 C3 C4 N1 -152.1(2) . . . . no
O2 C3 C4 C19 -30.0(3) . . . . no
O2 C3 C4 C22 87.3(3) . . . . no
C2 C3 C4 N1 -33.2(2) . . . . no
C2 C3 C4 C19 88.9(2) . . . . no
C2 C3 C4 C22 -153.9(2) . . . . no
N1 C4 C19 C20 -116.0(2) . . . . no
C3 C4 C19 C20 130.6(2) . . . . no
C22 C4 C19 C20 4.3(3) . . . . no
N1 C4 C22 N2 -55.6(3) . . . . no
N1 C4 C22 C21 120.3(2) . . . . no
C3 C4 C22 N2 58.3(4) . . . . no
C3 C4 C22 C21 -125.9(2) . . . . no
C19 C4 C22 N2 -177.7(3) . . . . no
C19 C4 C22 C21 -1.8(3) . . . . no
N1 C5 C6 C7 114.1(3) . . . . no
N1 C5 C6 C11 -66.0(3) . . . . no
C5 C6 C7 C8 179.3(3) . . . . no
C11 C6 C7 C8 -0.6(5) . . . . no
C5 C6 C11 C10 179.5(3) . . . . no
C7 C6 C11 C10 -0.7(5) . . . . no
C6 C7 C8 C9 1.0(6) . . . . no
C7 C8 C9 C10 -0.1(7) . . . . no
C8 C9 C10 C11 -1.2(7) . . . . no
C9 C10 C11 C6 1.6(6) . . . . no
O2 C12 C13 C14 -59.6(4) . . . . no
O2 C12 C13 C18 120.5(3) . . . . no
C12 C13 C14 C15 178.1(3) . . . . no
C18 C13 C14 C15 -2.0(5) . . . . no
C12 C13 C18 C17 -177.5(3) . . . . no
C14 C13 C18 C17 2.7(5) . . . . no
C13 C14 C15 C16 -0.4(5) . . . . no
C14 C15 C16 C17 2.3(6) . . . . no
C15 C16 C17 C18 -1.7(6) . . . . no
C16 C17 C18 C13 -0.8(6) . . . . no
C4 C19 C20 C21 -5.2(3) . . . . no
C19 C20 C21 C22 4.1(3) . . . . no
C19 C20 C21 C23 -179.6(3) . . . . no
C20 C21 C22 N2 175.2(2) . . . . no
C20 C21 C22 C4 -1.5(3) . . . . no
C23 C21 C22 N2 -2.4(3) . . . . no
C23 C21 C22 C4 -179.1(2) . . . . no
C20 C21 C23 C24 5.9(6) . . . . no
C20 C21 C23 C28 -175.4(3) . . . . no
C22 C21 C23 C24 -177.6(3) . . . . no
C22 C21 C23 C28 1.1(3) . . . . no
C21 C23 C24 C25 178.0(3) . . . . no
C28 C23 C24 C25 -0.5(3) . . . . no
C21 C23 C28 N2 0.6(3) . . . . no
C21 C23 C28 C27 -178.9(2) . . . . no
C24 C23 C28 N2 179.5(2) . . . . no
C24 C23 C28 C27 0.1(3) . . . . no
C23 C24 C25 C26 0.3(3) . . . . no
C24 C25 C26 C27 0.4(3) . . . . no
C25 C26 C27 C28 -0.8(3) . . . . no
C26 C27 C28 N2 -178.8(2) . . . . no
C26 C27 C28 C23 0.6(3) . . . . no
